data_7231502
loop_
_publ_author_name
'Lian, Zhaoxun'
'Zhao, Ning'
'Liu, Ping'
'An, Caixia'
'Wang, Airong'
'Yang, Fengxia'

_publ_section_title
;
 Crystal structures and investigation of the third-order nonlinear optical
 properties of four coordination polymers by using the Z-scan technique
;
_journal_issue 38
_journal_name_full CrystEngComm
_journal_page_first 5833
_journal_paper_doi 10.1039/C8CE01283K
_journal_volume 20
_journal_year 2018
_chemical_formula_moiety 'C42 H36 N8 Ni O6 S, 4(H2 O)'
_chemical_formula_sum 'C42 H44 N8 Ni O10 S'
_chemical_formula_weight 911.62
_space_group_crystal_system triclinic
_space_group_IT_number 2
_space_group_name_Hall '-P 1'
_space_group_name_H-M_alt 'P -1'
_symmetry_space_group_name_Hall '-P 1'
_symmetry_space_group_name_H-M 'P -1'
_atom_sites_solution_hydrogens mixed
_audit_creation_date 2016-12-09
_audit_creation_method
;
Olex2 1.2
(compiled 2015.09.30 svn.r3233 for OlexSys, GUI svn.r5103)
;
_audit_update_record
;
2018-02-11 deposited with the CCDC.
2018-09-10 downloaded from the CCDC.
;
_cell_angle_alpha 108.688(4)
_cell_angle_beta 90.416(4)
_cell_angle_gamma 94.180(4)
_cell_formula_units_Z 2
_cell_length_a 8.1354(17)
_cell_length_b 16.294(3)
_cell_length_c 16.793(3)
_cell_measurement_reflns_used 25
_cell_measurement_temperature 293(2)
_cell_measurement_theta_max 18
_cell_measurement_theta_min 12
_cell_volume 2102.0(7)
_computing_cell_refinement 'Nonius CAD4 software'
_computing_data_collection 'Nonius CAD4 software'
_computing_data_reduction 'XCAD (P.McArdle, 2000)'
_computing_molecular_graphics 'Olex2 (Dolomanov et al., 2009)'
_computing_publication_material 'Olex2 (Dolomanov et al., 2009)'
_computing_structure_refinement 'ShelXL (Sheldrick, 2015)'
_computing_structure_solution 'ShelXT (Sheldrick, 2015)'
_diffrn_ambient_temperature 293(2)
_diffrn_detector 'CCD area detector'
_diffrn_detector_area_resol_mean 5.6
_diffrn_detector_type 'Bruker SMART CCD 6000 area detector'
_diffrn_measured_fraction_theta_full 0.990
_diffrn_measured_fraction_theta_max 0.987
_diffrn_measurement_device 'three-circle diffractometer'
_diffrn_measurement_device_type 'Bruker SMART CCD 6000 area detector'
_diffrn_measurement_method '\w scans'
_diffrn_radiation_monochromator graphite
_diffrn_radiation_probe x-ray
_diffrn_radiation_type MoK\a
_diffrn_radiation_wavelength 0.71073
_diffrn_reflns_av_R_equivalents 0.0302
_diffrn_reflns_av_unetI/netI 0.0684
_diffrn_reflns_Laue_measured_fraction_full 0.990
_diffrn_reflns_Laue_measured_fraction_max 0.987
_diffrn_reflns_limit_h_max 10
_diffrn_reflns_limit_h_min -9
_diffrn_reflns_limit_k_max 19
_diffrn_reflns_limit_k_min -20
_diffrn_reflns_limit_l_max 17
_diffrn_reflns_limit_l_min -20
_diffrn_reflns_number 11739
_diffrn_reflns_point_group_measured_fraction_full 0.990
_diffrn_reflns_point_group_measured_fraction_max 0.987
_diffrn_reflns_theta_full 25.242
_diffrn_reflns_theta_max 26.000
_diffrn_reflns_theta_min 2.477
_diffrn_source 'sealed X-ray tube'
_diffrn_source_target Mo
_exptl_absorpt_coefficient_mu 0.580
_exptl_absorpt_correction_T_max 0.76
_exptl_absorpt_correction_T_min 0.62
_exptl_absorpt_correction_type multi-scan
_exptl_crystal_colour green
_exptl_crystal_colour_primary green
_exptl_crystal_density_diffrn 1.440
_exptl_crystal_density_method 'not measured'
_exptl_crystal_description block
_exptl_crystal_F_000 952
_exptl_crystal_size_max 0.5
_exptl_crystal_size_mid 0.4
_exptl_crystal_size_min 0.2
_refine_diff_density_max 0.655
_refine_diff_density_min -0.624
_refine_diff_density_rms 0.064
_refine_ls_extinction_method none
_refine_ls_goodness_of_fit_ref 1.035
_refine_ls_hydrogen_treatment constr
_refine_ls_matrix_type full
_refine_ls_number_parameters 577
_refine_ls_number_reflns 8134
_refine_ls_number_restraints 0
_refine_ls_restrained_S_all 1.035
_refine_ls_R_factor_all 0.0843
_refine_ls_R_factor_gt 0.0527
_refine_ls_shift/su_max 0.001
_refine_ls_shift/su_mean 0.000
_refine_ls_structure_factor_coef Fsqd
_refine_ls_weighting_details 'w=1/[\s^2^(Fo^2^)+(0.0621P)^2^+0.1818P] where P=(Fo^2^+2Fc^2^)/3'
_refine_ls_weighting_scheme calc
_refine_ls_wR_factor_gt 0.1201
_refine_ls_wR_factor_ref 0.1374
_reflns_Friedel_coverage 0.000
_reflns_number_gt 5570
_reflns_number_total 8134
_reflns_threshold_expression 'I > 2\s(I)'
_cod_data_source_file c8ce01283k2.cif
_cod_data_source_block 29
_cod_depositor_comments
;
The following automatic conversions were performed:

'_exptl_absorpt_correction_type' value 'Multi-Scan' changed to
'multi-scan' according to
/home/data/users/saulius/crontab/automatic-downloads/rss-feeds/RSC/lib/dictionaries/cif_core.dic
dictionary named 'cif_core.dic' version 2.4.2 from 2011-04-26.

Automatic conversion script
Id: cif_fix_values 4973 2017-02-22 13:04:09Z antanas 

 Adding full bibliography for 7231500--7231503.cif.
;
_cod_database_code 7231502
_shelx_space_group_comment
;
The symmetry employed for this shelxl refinement is uniquely defined
by the following loop, which should always be used as a source of
symmetry information in preference to the above space-group names.
They are only intended as comments.
;
_olex2_refinement_description
;
1. Fixed Uiso
 At 1.2 times of:
  All C(H) groups, All C(H,H) groups
 At 1.5 times of:
  All O(H,H) groups
2. Others
 Fixed Sof: O8(0.5) H8A(0.5) H8B(0.5) O10(0.5) H10A(0.5) H10B(0.5)
3.a Riding coordinates:
 O10(H10A,H10B), O11(H11C,H11D)
3.b Free rotating group:
 O8(H8A,H8B), O7(H7A,H7B), O9(H9A,H9B)
3.c Secondary CH2 refined with riding coordinates:
 C4(H4A,H4B), C11(H11A,H11B), C18(H18A,H18B), C25(H25A,H25B)
3.d Aromatic/amide H refined with riding coordinates:
 C1(H1), C2(H2), C3(H3), C7(H7), C8(H8), C9(H9), C10(H10), C12(H12), C13(H13),
 C14(H14), C15(H15), C16(H16), C17(H17), C21(H21), C22(H22), C23(H23), C24(H24),
  C26(H26), C27(H27), C28(H28), C31(H31), C32(H32), C34(H34), C35(H35),
 C37(H37), C38(H38), C40(H40), C41(H41)
;
_shelx_shelxl_version_number 2014/7
_olex2_submission_special_instructions 'No special instructions were received'

loop_
_space_group_symop_operation_xyz
'x, y, z'
'-x, -y, -z'

loop_
_atom_site_label
_atom_site_type_symbol
_atom_site_fract_x
_atom_site_fract_y
_atom_site_fract_z
_atom_site_U_iso_or_equiv
_atom_site_adp_type
_atom_site_occupancy
_atom_site_site_symmetry_order
_atom_site_calc_flag
_atom_site_refinement_flags_posn
_atom_site_refinement_flags_occupancy
Ni1 Ni 0.47672(5) 0.75436(2) 0.25580(2) 0.02918(13) Uani 1 1 d . .
S1 S 0.74105(14) 0.93983(6) -0.14565(6) 0.0520(3) Uani 1 1 d . .
O2 O 0.6120(3) 0.83082(14) 0.19899(13) 0.0372(5) Uani 1 1 d . .
O1 O 0.3644(3) 0.78762(14) 0.14247(14) 0.0410(6) Uani 1 1 d . .
O6 O 0.6048(4) 0.94155(19) -0.19897(16) 0.0695(9) Uani 1 1 d . .
O5 O 0.8557(4) 1.01552(16) -0.11450(18) 0.0680(8) Uani 1 1 d . .
O4 O 1.0565(4) 0.57540(19) -0.3823(2) 0.0792(10) Uani 1 1 d . .
O3 O 1.2832(4) 0.6492(2) -0.3140(2) 0.0934(12) Uani 1 1 d . .
O8 O 0.0473(6) 0.8376(3) 0.1705(3) 0.0437(12) Uani 0.5 1 d . P
H8A H -0.0192 0.7924 0.1535 0.066 Uiso 0.5 1 d G P
H8B H 0.1425 0.8232 0.1793 0.066 Uiso 0.5 1 d G P
N1 N 0.6706(3) 0.75204(16) 0.33480(16) 0.0317(6) Uani 1 1 d . .
N2 N 0.8383(3) 0.75747(15) 0.43978(15) 0.0286(6) Uani 1 1 d . .
N3 N 0.6909(3) 1.00308(16) 0.60535(17) 0.0356(6) Uani 1 1 d . .
N4 N 0.6063(3) 1.13408(16) 0.66007(16) 0.0323(6) Uani 1 1 d . .
N5 N 0.2911(3) 0.67788(16) 0.28724(17) 0.0344(6) Uani 1 1 d . .
N6 N 0.0660(3) 0.59015(17) 0.26794(17) 0.0376(7) Uani 1 1 d . .
N7 N -0.3731(3) 0.51089(18) 0.10888(19) 0.0421(7) Uani 1 1 d . .
N8 N -0.4479(3) 0.64368(17) 0.16377(17) 0.0357(7) Uani 1 1 d . .
C1 C 0.6846(4) 0.7371(2) 0.4069(2) 0.0352(8) Uani 1 1 d . .
H1 H 0.5982 0.7150 0.4319 0.042 Uiso 1 1 calc R .
C2 C 0.8246(4) 0.7827(2) 0.3212(2) 0.0417(9) Uani 1 1 d . .
H2 H 0.8537 0.7986 0.2744 0.050 Uiso 1 1 calc R .
C3 C 0.9281(4) 0.7865(2) 0.3850(2) 0.0422(9) Uani 1 1 d . .
H3 H 1.0396 0.8053 0.3907 0.051 Uiso 1 1 calc R .
C4 C 0.8947(4) 0.75124(19) 0.52081(19) 0.0323(7) Uani 1 1 d . .
H4A H 0.9621 0.7024 0.5106 0.039 Uiso 1 1 calc R .
H4B H 0.7997 0.7403 0.5516 0.039 Uiso 1 1 calc R .
C5 C 0.9934(4) 0.8329(2) 0.57374(19) 0.0298(7) Uani 1 1 d . .
C6 C 0.9225(4) 0.9115(2) 0.60846(19) 0.0331(7) Uani 1 1 d . .
C7 C 1.0206(5) 0.9838(2) 0.6571(2) 0.0438(9) Uani 1 1 d . .
H7 H 0.9744 1.0366 0.6795 0.053 Uiso 1 1 calc R .
C8 C 1.1859(5) 0.9784(3) 0.6727(2) 0.0496(10) Uani 1 1 d . .
H8 H 1.2502 1.0272 0.7055 0.060 Uiso 1 1 calc R .
C9 C 1.2545(5) 0.9009(3) 0.6397(2) 0.0477(9) Uani 1 1 d . .
H9 H 1.3651 0.8965 0.6509 0.057 Uiso 1 1 calc R .
C10 C 1.1593(4) 0.8296(2) 0.5902(2) 0.0383(8) Uani 1 1 d . .
H10 H 1.2076 0.7775 0.5669 0.046 Uiso 1 1 calc R .
C11 C 0.7397(4) 0.9167(2) 0.5976(2) 0.0398(8) Uani 1 1 d . .
H11A H 0.7031 0.8774 0.5426 0.048 Uiso 1 1 calc R .
H11B H 0.6830 0.8965 0.6393 0.048 Uiso 1 1 calc R .
C12 C 0.6980(4) 1.0415(2) 0.5438(2) 0.0421(9) Uani 1 1 d . .
H12 H 0.7324 1.0171 0.4892 0.051 Uiso 1 1 calc R .
C13 C 0.6457(4) 1.1211(2) 0.5774(2) 0.0376(8) Uani 1 1 d . .
H13 H 0.6374 1.1615 0.5493 0.045 Uiso 1 1 calc R .
C14 C 0.6357(4) 1.0612(2) 0.6739(2) 0.0363(8) Uani 1 1 d . .
H14 H 0.6200 1.0513 0.7250 0.044 Uiso 1 1 calc R .
C15 C 0.1628(4) 0.6419(2) 0.2369(2) 0.0374(8) Uani 1 1 d . .
H15 H 0.1418 0.6511 0.1860 0.045 Uiso 1 1 calc R .
C16 C 0.2733(4) 0.6465(2) 0.3536(2) 0.0425(9) Uani 1 1 d . .
H16 H 0.3461 0.6605 0.3998 0.051 Uiso 1 1 calc R .
C17 C 0.1359(4) 0.5926(2) 0.3424(2) 0.0436(9) Uani 1 1 d . .
H17 H 0.0966 0.5629 0.3783 0.052 Uiso 1 1 calc R .
C18 C -0.0808(4) 0.5365(2) 0.2261(2) 0.0478(9) Uani 1 1 d . .
H18A H -0.1453 0.5701 0.2009 0.057 Uiso 1 1 calc R .
H18B H -0.1477 0.5216 0.2678 0.057 Uiso 1 1 calc R .
C19 C -0.0417(4) 0.4536(2) 0.1586(2) 0.0365(8) Uani 1 1 d . .
C20 C -0.1622(4) 0.4040(2) 0.0990(2) 0.0399(8) Uani 1 1 d . .
C21 C -0.1181(5) 0.3313(2) 0.0363(2) 0.0513(10) Uani 1 1 d . .
H21 H -0.1958 0.3006 -0.0054 0.062 Uiso 1 1 calc R .
C22 C 0.0382(5) 0.3030(3) 0.0340(3) 0.0589(11) Uani 1 1 d . .
H22 H 0.0646 0.2531 -0.0080 0.071 Uiso 1 1 calc R .
C23 C 0.1530(5) 0.3488(2) 0.0938(3) 0.0548(11) Uani 1 1 d . .
H23 H 0.2576 0.3294 0.0938 0.066 Uiso 1 1 calc R .
C24 C 0.1152(5) 0.4236(2) 0.1541(2) 0.0483(9) Uani 1 1 d . .
H24 H 0.1967 0.4553 0.1933 0.058 Uiso 1 1 calc R .
C25 C -0.3417(5) 0.4216(2) 0.1028(3) 0.0540(11) Uani 1 1 d . .
H25A H -0.3991 0.3821 0.0528 0.065 Uiso 1 1 calc R .
H25B H -0.3879 0.4090 0.1511 0.065 Uiso 1 1 calc R .
C26 C -0.4539(4) 0.5653(2) 0.1700(2) 0.0392(8) Uani 1 1 d . .
H26 H -0.5080 0.5494 0.2121 0.047 Uiso 1 1 calc R .
C27 C -0.3576(5) 0.6375(2) 0.0936(2) 0.0517(10) Uani 1 1 d . .
H27 H -0.3320 0.6830 0.0725 0.062 Uiso 1 1 calc R .
C28 C -0.3117(5) 0.5565(3) 0.0597(2) 0.0545(11) Uani 1 1 d . .
H28 H -0.2500 0.5359 0.0120 0.065 Uiso 1 1 calc R .
C29 C 0.5044(4) 0.8251(2) 0.1427(2) 0.0337(8) Uani 1 1 d . .
C30 C 0.5540(4) 0.86052(19) 0.07401(19) 0.0317(7) Uani 1 1 d . .
C31 C 0.4464(5) 0.8567(2) 0.0087(2) 0.0441(9) Uani 1 1 d . .
H31 H 0.3366 0.8366 0.0095 0.053 Uiso 1 1 calc R .
C32 C 0.5021(5) 0.8829(2) -0.0584(2) 0.0488(10) Uani 1 1 d . .
H32 H 0.4300 0.8800 -0.1026 0.059 Uiso 1 1 calc R .
C33 C 0.6633(5) 0.9130(2) -0.0586(2) 0.0381(8) Uani 1 1 d . .
C34 C 0.7707(5) 0.9204(2) 0.0074(2) 0.0449(9) Uani 1 1 d . .
H34 H 0.8793 0.9428 0.0075 0.054 Uiso 1 1 calc R .
C35 C 0.7152(5) 0.8943(2) 0.0733(2) 0.0420(9) Uani 1 1 d . .
H35 H 0.7870 0.8995 0.1183 0.050 Uiso 1 1 calc R .
C36 C 0.8541(5) 0.8505(2) -0.1973(2) 0.0460(9) Uani 1 1 d . .
C37 C 0.7717(5) 0.7746(3) -0.2475(2) 0.0521(10) Uani 1 1 d . .
H37 H 0.6575 0.7701 -0.2539 0.062 Uiso 1 1 calc R .
C38 C 0.8614(5) 0.7051(2) -0.2885(2) 0.0503(10) Uani 1 1 d . .
H38 H 0.8071 0.6534 -0.3224 0.060 Uiso 1 1 calc R .
C39 C 1.0311(5) 0.7122(2) -0.2792(2) 0.0477(9) Uani 1 1 d . .
C40 C 1.1098(5) 0.7886(3) -0.2273(2) 0.0563(11) Uani 1 1 d . .
H40 H 1.2239 0.7933 -0.2197 0.068 Uiso 1 1 calc R .
C41 C 1.0214(6) 0.8578(3) -0.1864(2) 0.0562(11) Uani 1 1 d . .
H41 H 1.0753 0.9092 -0.1516 0.067 Uiso 1 1 calc R .
C42 C 1.1319(6) 0.6391(3) -0.3292(3) 0.0621(12) Uani 1 1 d . .
O7 O 1.2220(5) 0.4667(2) -0.5108(3) 0.1032(13) Uani 1 1 d . .
H7A H 1.1668 0.4971 -0.4707 0.155 Uiso 1 1 d G .
H7B H 1.2592 0.4979 -0.5397 0.155 Uiso 1 1 d G .
O10 O 0.5028(9) 0.5676(4) 0.4693(4) 0.091(2) Uani 0.5 1 d . P
H10A H 0.5388 0.5315 0.4256 0.136 Uiso 0.5 1 d R P
H10B H 0.4691 0.5411 0.5029 0.136 Uiso 0.5 1 d R P
O11 O 0.4938(5) 0.6857(5) 0.5619(4) 0.215(4) Uani 1 1 d . .
H11C H 0.4808 0.7016 0.6147 0.323 Uiso 1 1 d R .
H11D H 0.5207 0.7300 0.5472 0.323 Uiso 1 1 d R .
O9 O 0.4944(7) 0.4660(3) 0.3089(3) 0.1339(17) Uani 1 1 d . .
H9A H 0.4867 0.4563 0.2561 0.201 Uiso 1 1 d G .
H9B H 0.5754 0.4410 0.3201 0.201 Uiso 1 1 d G .

loop_
_atom_site_aniso_label
_atom_site_aniso_U_11
_atom_site_aniso_U_22
_atom_site_aniso_U_33
_atom_site_aniso_U_23
_atom_site_aniso_U_13
_atom_site_aniso_U_12
Ni1 0.0305(2) 0.0309(2) 0.0267(2) 0.01046(17) -0.00133(17) 0.00067(17)
S1 0.0822(8) 0.0473(6) 0.0365(5) 0.0235(4) 0.0178(5) 0.0222(5)
O2 0.0447(14) 0.0409(13) 0.0272(12) 0.0135(10) -0.0019(11) -0.0011(11)
O1 0.0410(15) 0.0411(13) 0.0411(14) 0.0142(11) 0.0030(11) 0.0005(12)
O6 0.104(2) 0.080(2) 0.0423(16) 0.0362(15) 0.0171(16) 0.0430(18)
O5 0.105(2) 0.0396(15) 0.0636(18) 0.0225(14) 0.0308(17) 0.0060(16)
O4 0.086(2) 0.0529(18) 0.079(2) -0.0068(17) 0.0273(19) 0.0074(17)
O3 0.065(2) 0.082(2) 0.111(3) -0.003(2) 0.017(2) 0.021(2)
O8 0.023(2) 0.051(3) 0.059(3) 0.020(3) 0.007(2) 0.001(2)
N1 0.0325(15) 0.0341(14) 0.0287(15) 0.0109(12) -0.0009(12) 0.0005(12)
N2 0.0302(15) 0.0283(13) 0.0262(14) 0.0069(11) -0.0036(11) 0.0035(11)
N3 0.0390(17) 0.0323(14) 0.0331(15) 0.0062(12) 0.0059(13) 0.0063(13)
N4 0.0355(15) 0.0321(14) 0.0311(15) 0.0127(12) 0.0038(12) 0.0026(12)
N5 0.0310(15) 0.0349(15) 0.0369(16) 0.0118(13) -0.0004(13) -0.0003(12)
N6 0.0334(16) 0.0344(15) 0.0392(17) 0.0052(13) -0.0046(13) -0.0043(13)
N7 0.0371(17) 0.0362(16) 0.0465(18) 0.0029(14) -0.0061(14) 0.0084(13)
N8 0.0391(16) 0.0363(15) 0.0329(16) 0.0124(13) -0.0005(13) 0.0050(13)
C1 0.0319(18) 0.0429(19) 0.0337(19) 0.0177(16) -0.0058(15) -0.0029(15)
C2 0.035(2) 0.062(2) 0.0332(19) 0.0230(18) 0.0018(16) 0.0010(18)
C3 0.0287(18) 0.064(2) 0.038(2) 0.0222(18) -0.0020(15) -0.0030(17)
C4 0.0374(19) 0.0304(16) 0.0308(18) 0.0127(14) -0.0075(14) 0.0020(14)
C5 0.0302(17) 0.0363(17) 0.0255(17) 0.0142(14) -0.0029(14) 0.0002(14)
C6 0.0335(18) 0.0397(18) 0.0263(17) 0.0114(15) 0.0009(14) 0.0001(15)
C7 0.050(2) 0.0398(19) 0.036(2) 0.0051(16) 0.0033(17) -0.0026(17)
C8 0.051(2) 0.055(2) 0.035(2) 0.0076(18) -0.0086(18) -0.016(2)
C9 0.034(2) 0.067(3) 0.046(2) 0.026(2) -0.0119(17) -0.0102(19)
C10 0.038(2) 0.047(2) 0.0332(19) 0.0172(16) -0.0040(16) 0.0049(17)
C11 0.040(2) 0.0309(17) 0.045(2) 0.0062(16) 0.0056(16) 0.0040(15)
C12 0.049(2) 0.051(2) 0.0254(18) 0.0106(16) 0.0063(16) 0.0045(18)
C13 0.043(2) 0.0402(19) 0.0321(19) 0.0159(15) 0.0019(16) 0.0028(16)
C14 0.044(2) 0.0352(18) 0.0300(18) 0.0097(15) 0.0053(15) 0.0065(16)
C15 0.038(2) 0.0435(19) 0.0301(18) 0.0112(16) -0.0016(15) -0.0005(16)
C16 0.039(2) 0.046(2) 0.045(2) 0.0200(18) -0.0075(17) -0.0040(17)
C17 0.042(2) 0.044(2) 0.048(2) 0.0223(18) -0.0017(17) -0.0065(17)
C18 0.034(2) 0.043(2) 0.053(2) -0.0011(18) -0.0027(17) -0.0040(16)
C19 0.0355(19) 0.0316(17) 0.041(2) 0.0102(15) 0.0005(16) -0.0007(15)
C20 0.042(2) 0.0277(17) 0.047(2) 0.0083(16) 0.0004(17) 0.0016(15)
C21 0.054(3) 0.039(2) 0.051(2) 0.0006(18) -0.0040(19) 0.0008(18)
C22 0.065(3) 0.040(2) 0.063(3) 0.003(2) 0.015(2) 0.014(2)
C23 0.046(2) 0.052(2) 0.069(3) 0.019(2) 0.013(2) 0.020(2)
C24 0.040(2) 0.049(2) 0.055(2) 0.0154(19) -0.0018(18) 0.0027(18)
C25 0.043(2) 0.0287(18) 0.078(3) 0.0005(19) -0.013(2) -0.0014(16)
C26 0.0303(19) 0.041(2) 0.043(2) 0.0094(16) -0.0013(16) 0.0016(16)
C27 0.074(3) 0.049(2) 0.038(2) 0.0187(18) 0.011(2) 0.021(2)
C28 0.069(3) 0.060(3) 0.035(2) 0.0117(19) 0.006(2) 0.022(2)
C29 0.044(2) 0.0267(16) 0.0292(18) 0.0063(14) 0.0055(16) 0.0063(15)
C30 0.041(2) 0.0287(16) 0.0257(17) 0.0085(13) 0.0017(14) 0.0073(14)
C31 0.043(2) 0.050(2) 0.043(2) 0.0215(18) -0.0035(17) -0.0010(18)
C32 0.064(3) 0.053(2) 0.032(2) 0.0160(17) -0.0102(18) 0.010(2)
C33 0.055(2) 0.0346(18) 0.0287(18) 0.0132(15) 0.0054(16) 0.0122(17)
C34 0.045(2) 0.056(2) 0.037(2) 0.0204(18) 0.0058(17) 0.0016(18)
C35 0.045(2) 0.050(2) 0.0302(19) 0.0129(16) -0.0021(16) 0.0009(18)
C36 0.067(3) 0.046(2) 0.0304(19) 0.0176(17) 0.0146(18) 0.014(2)
C37 0.055(3) 0.058(2) 0.045(2) 0.018(2) 0.0077(19) 0.008(2)
C38 0.065(3) 0.042(2) 0.040(2) 0.0072(17) 0.0102(19) 0.0060(19)
C39 0.064(3) 0.045(2) 0.036(2) 0.0139(17) 0.0126(19) 0.0085(19)
C40 0.056(3) 0.058(2) 0.047(2) 0.006(2) 0.006(2) 0.004(2)
C41 0.073(3) 0.048(2) 0.041(2) 0.0044(18) 0.009(2) 0.006(2)
C42 0.073(3) 0.048(3) 0.064(3) 0.014(2) 0.026(3) 0.014(2)
O7 0.095(3) 0.087(3) 0.104(3) -0.004(2) 0.035(2) 0.012(2)
O10 0.110(6) 0.084(5) 0.083(5) 0.029(4) 0.017(4) 0.026(4)
O11 0.068(3) 0.399(10) 0.310(8) 0.310(8) -0.023(4) -0.034(4)
O9 0.147(4) 0.148(4) 0.154(4) 0.107(4) -0.006(3) 0.039(3)

loop_
_atom_type_symbol
_atom_type_description
_atom_type_scat_dispersion_real
_atom_type_scat_dispersion_imag
_atom_type_scat_source
C C 0.0033 0.0016 'International Tables Vol C Tables 4.2.6.8 and 6.1.1.4'
H H 0.0000 0.0000 'International Tables Vol C Tables 4.2.6.8 and 6.1.1.4'
N N 0.0061 0.0033 'International Tables Vol C Tables 4.2.6.8 and 6.1.1.4'
Ni Ni 0.3393 1.1124 'International Tables Vol C Tables 4.2.6.8 and 6.1.1.4'
O O 0.0106 0.0060 'International Tables Vol C Tables 4.2.6.8 and 6.1.1.4'
S S 0.1246 0.1234 'International Tables Vol C Tables 4.2.6.8 and 6.1.1.4'

loop_
_geom_angle_atom_site_label_1
_geom_angle_atom_site_label_2
_geom_angle_atom_site_label_3
_geom_angle
_geom_angle_site_symmetry_1
_geom_angle_site_symmetry_3
O2 Ni1 O1 59.30(9) . .
O2 Ni1 N1 93.48(10) . .
O2 Ni1 N4 89.13(10) . 2_676
O2 Ni1 N5 163.60(10) . .
O2 Ni1 N8 89.03(10) . 1_655
N1 Ni1 O1 152.43(10) . .
N1 Ni1 N4 93.16(10) . 2_676
N1 Ni1 N5 102.88(11) . .
N1 Ni1 N8 90.61(10) . 1_655
N4 Ni1 O1 90.89(9) 2_676 .
N4 Ni1 N8 175.90(10) 2_676 1_655
N5 Ni1 O1 104.30(10) . .
N5 Ni1 N4 91.15(10) . 2_676
N5 Ni1 N8 89.58(11) . 1_655
N8 Ni1 O1 85.02(9) 1_655 .
O6 S1 O5 119.44(18) . .
O6 S1 C33 108.16(19) . .
O6 S1 C36 108.84(18) . .
O5 S1 C33 108.12(17) . .
O5 S1 C36 108.00(19) . .
C33 S1 C36 103.07(16) . .
C29 O2 Ni1 95.7(2) . .
C29 O1 Ni1 83.45(19) . .
H8A O8 H8B 109.4 . .
C1 N1 Ni1 135.2(2) . .
C1 N1 C2 104.9(3) . .
C2 N1 Ni1 119.3(2) . .
C1 N2 C3 106.7(3) . .
C1 N2 C4 125.8(3) . .
C3 N2 C4 127.5(3) . .
C12 N3 C11 126.1(3) . .
C14 N3 C11 127.2(3) . .
C14 N3 C12 106.7(3) . .
C13 N4 Ni1 126.9(2) . 2_676
C14 N4 Ni1 127.9(2) . 2_676
C14 N4 C13 105.1(3) . .
C15 N5 Ni1 122.5(2) . .
C15 N5 C16 104.7(3) . .
C16 N5 Ni1 132.6(2) . .
C15 N6 C17 107.4(3) . .
C15 N6 C18 125.9(3) . .
C17 N6 C18 126.6(3) . .
C26 N7 C25 125.7(3) . .
C26 N7 C28 107.1(3) . .
C28 N7 C25 126.8(3) . .
C26 N8 Ni1 125.2(2) . 1_455
C26 N8 C27 104.2(3) . .
C27 N8 Ni1 129.6(2) . 1_455
N1 C1 N2 111.8(3) . .
N1 C1 H1 124.1 . .
N2 C1 H1 124.1 . .
N1 C2 H2 124.9 . .
C3 C2 N1 110.1(3) . .
C3 C2 H2 124.9 . .
N2 C3 H3 126.7 . .
C2 C3 N2 106.5(3) . .
C2 C3 H3 126.7 . .
N2 C4 H4A 109.1 . .
N2 C4 H4B 109.1 . .
N2 C4 C5 112.3(2) . .
H4A C4 H4B 107.9 . .
C5 C4 H4A 109.1 . .
C5 C4 H4B 109.1 . .
C6 C5 C4 122.4(3) . .
C10 C5 C4 119.1(3) . .
C10 C5 C6 118.5(3) . .
C5 C6 C11 120.4(3) . .
C7 C6 C5 119.2(3) . .
C7 C6 C11 120.2(3) . .
C6 C7 H7 119.6 . .
C8 C7 C6 120.9(3) . .
C8 C7 H7 119.6 . .
C7 C8 H8 120.1 . .
C9 C8 C7 119.8(3) . .
C9 C8 H8 120.1 . .
C8 C9 H9 120.2 . .
C8 C9 C10 119.6(3) . .
C10 C9 H9 120.2 . .
C5 C10 H10 119.1 . .
C9 C10 C5 121.9(3) . .
C9 C10 H10 119.1 . .
N3 C11 C6 114.8(3) . .
N3 C11 H11A 108.6 . .
N3 C11 H11B 108.6 . .
C6 C11 H11A 108.6 . .
C6 C11 H11B 108.6 . .
H11A C11 H11B 107.6 . .
N3 C12 H12 126.6 . .
C13 C12 N3 106.9(3) . .
C13 C12 H12 126.6 . .
N4 C13 H13 125.2 . .
C12 C13 N4 109.6(3) . .
C12 C13 H13 125.2 . .
N3 C14 H14 124.2 . .
N4 C14 N3 111.7(3) . .
N4 C14 H14 124.2 . .
N5 C15 N6 111.5(3) . .
N5 C15 H15 124.2 . .
N6 C15 H15 124.2 . .
N5 C16 H16 124.8 . .
C17 C16 N5 110.4(3) . .
C17 C16 H16 124.8 . .
N6 C17 H17 127.0 . .
C16 C17 N6 106.0(3) . .
C16 C17 H17 127.0 . .
N6 C18 H18A 108.9 . .
N6 C18 H18B 108.9 . .
N6 C18 C19 113.2(3) . .
H18A C18 H18B 107.8 . .
C19 C18 H18A 108.9 . .
C19 C18 H18B 108.9 . .
C20 C19 C18 121.3(3) . .
C24 C19 C18 121.0(3) . .
C24 C19 C20 117.7(3) . .
C19 C20 C25 123.6(3) . .
C21 C20 C19 119.0(3) . .
C21 C20 C25 117.3(3) . .
C20 C21 H21 119.1 . .
C22 C21 C20 121.8(4) . .
C22 C21 H21 119.1 . .
C21 C22 H22 120.4 . .
C23 C22 C21 119.2(4) . .
C23 C22 H22 120.4 . .
C22 C23 H23 119.9 . .
C22 C23 C24 120.2(4) . .
C24 C23 H23 119.9 . .
C19 C24 H24 119.0 . .
C23 C24 C19 122.0(4) . .
C23 C24 H24 119.0 . .
N7 C25 C20 114.6(3) . .
N7 C25 H25A 108.6 . .
N7 C25 H25B 108.6 . .
C20 C25 H25A 108.6 . .
C20 C25 H25B 108.6 . .
H25A C25 H25B 107.6 . .
N7 C26 H26 124.0 . .
N8 C26 N7 112.1(3) . .
N8 C26 H26 124.0 . .
N8 C27 H27 124.8 . .
C28 C27 N8 110.3(4) . .
C28 C27 H27 124.8 . .
N7 C28 H28 126.9 . .
C27 C28 N7 106.2(3) . .
C27 C28 H28 126.9 . .
O2 C29 C30 117.1(3) . .
O1 C29 O2 121.2(3) . .
O1 C29 C30 121.5(3) . .
C31 C30 C29 121.9(3) . .
C31 C30 C35 118.9(3) . .
C35 C30 C29 119.1(3) . .
C30 C31 H31 120.0 . .
C30 C31 C32 120.1(4) . .
C32 C31 H31 120.0 . .
C31 C32 H32 120.2 . .
C33 C32 C31 119.6(3) . .
C33 C32 H32 120.2 . .
C32 C33 S1 120.7(3) . .
C32 C33 C34 121.2(3) . .
C34 C33 S1 118.1(3) . .
C33 C34 H34 120.5 . .
C33 C34 C35 119.0(4) . .
C35 C34 H34 120.5 . .
C30 C35 H35 119.4 . .
C34 C35 C30 121.2(3) . .
C34 C35 H35 119.4 . .
C37 C36 S1 119.4(3) . .
C41 C36 S1 119.4(3) . .
C41 C36 C37 121.2(4) . .
C36 C37 H37 120.5 . .
C36 C37 C38 119.0(4) . .
C38 C37 H37 120.5 . .
C37 C38 H38 119.8 . .
C39 C38 C37 120.3(4) . .
C39 C38 H38 119.8 . .
C38 C39 C42 120.8(4) . .
C40 C39 C38 119.2(4) . .
C40 C39 C42 119.9(4) . .
C39 C40 H40 119.6 . .
C41 C40 C39 120.7(4) . .
C41 C40 H40 119.6 . .
C36 C41 C40 119.4(4) . .
C36 C41 H41 120.3 . .
C40 C41 H41 120.3 . .
O4 C42 C39 117.4(4) . .
O3 C42 O4 126.0(4) . .
O3 C42 C39 116.5(4) . .
H7A O7 H7B 109.5 . .
H10A O10 H10B 109.5 . .
H11C O11 H11D 109.5 . .
H9A O9 H9B 109.5 . .

loop_
_geom_bond_atom_site_label_1
_geom_bond_atom_site_label_2
_geom_bond_distance
_geom_bond_site_symmetry_2
Ni1 O2 2.062(2) .
Ni1 O1 2.336(2) .
Ni1 N1 2.064(3) .
Ni1 N4 2.075(3) 2_676
Ni1 N5 2.067(3) .
Ni1 N8 2.099(3) 1_655
S1 O6 1.428(3) .
S1 O5 1.441(3) .
S1 C33 1.763(4) .
S1 C36 1.765(4) .
O2 C29 1.260(4) .
O1 C29 1.251(4) .
O4 C42 1.247(5) .
O3 C42 1.243(5) .
O8 H8A 0.8506 .
O8 H8B 0.8505 .
N1 C1 1.315(4) .
N1 C2 1.363(4) .
N2 C1 1.338(4) .
N2 C3 1.357(4) .
N2 C4 1.469(4) .
N3 C11 1.456(4) .
N3 C12 1.368(4) .
N3 C14 1.340(4) .
N4 Ni1 2.075(3) 2_676
N4 C13 1.379(4) .
N4 C14 1.319(4) .
N5 C15 1.315(4) .
N5 C16 1.372(4) .
N6 C15 1.339(4) .
N6 C17 1.357(4) .
N6 C18 1.458(4) .
N7 C25 1.467(4) .
N7 C26 1.335(4) .
N7 C28 1.352(5) .
N8 Ni1 2.099(3) 1_455
N8 C26 1.313(4) .
N8 C27 1.373(5) .
C1 H1 0.9300 .
C2 H2 0.9300 .
C2 C3 1.342(4) .
C3 H3 0.9300 .
C4 H4A 0.9700 .
C4 H4B 0.9700 .
C4 C5 1.511(4) .
C5 C6 1.394(4) .
C5 C10 1.384(4) .
C6 C7 1.389(5) .
C6 C11 1.509(4) .
C7 H7 0.9300 .
C7 C8 1.383(5) .
C8 H8 0.9300 .
C8 C9 1.368(5) .
C9 H9 0.9300 .
C9 C10 1.372(5) .
C10 H10 0.9300 .
C11 H11A 0.9700 .
C11 H11B 0.9700 .
C12 H12 0.9300 .
C12 C13 1.340(4) .
C13 H13 0.9300 .
C14 H14 0.9300 .
C15 H15 0.9300 .
C16 H16 0.9300 .
C16 C17 1.343(5) .
C17 H17 0.9300 .
C18 H18A 0.9700 .
C18 H18B 0.9700 .
C18 C19 1.517(4) .
C19 C20 1.403(5) .
C19 C24 1.394(5) .
C20 C21 1.381(5) .
C20 C25 1.507(5) .
C21 H21 0.9300 .
C21 C22 1.381(5) .
C22 H22 0.9300 .
C22 C23 1.357(6) .
C23 H23 0.9300 .
C23 C24 1.368(5) .
C24 H24 0.9300 .
C25 H25A 0.9700 .
C25 H25B 0.9700 .
C26 H26 0.9300 .
C27 H27 0.9300 .
C27 C28 1.341(5) .
C28 H28 0.9300 .
C29 C30 1.492(4) .
C30 C31 1.381(4) .
C30 C35 1.386(5) .
C31 H31 0.9300 .
C31 C32 1.394(5) .
C32 H32 0.9300 .
C32 C33 1.367(5) .
C33 C34 1.376(5) .
C34 H34 0.9300 .
C34 C35 1.376(5) .
C35 H35 0.9300 .
C36 C37 1.375(5) .
C36 C41 1.364(6) .
C37 H37 0.9300 .
C37 C38 1.384(5) .
C38 H38 0.9300 .
C38 C39 1.380(5) .
C39 C40 1.378(5) .
C39 C42 1.519(5) .
C40 H40 0.9300 .
C40 C41 1.375(5) .
C41 H41 0.9300 .
O7 H7A 0.8497 .
O7 H7B 0.8499 .
O10 H10A 0.8499 .
O10 H10B 0.8501 .
O11 H11C 0.8500 .
O11 H11D 0.8499 .
O9 H9A 0.8501 .
O9 H9B 0.8498 .

loop_
_geom_torsion_atom_site_label_1
_geom_torsion_atom_site_label_2
_geom_torsion_atom_site_label_3
_geom_torsion_atom_site_label_4
_geom_torsion
_geom_torsion_site_symmetry_1
Ni1 O2 C29 O1 5.8(3) .
Ni1 O2 C29 C30 -171.0(2) .
Ni1 O1 C29 O2 -5.1(3) .
Ni1 O1 C29 C30 171.6(3) .
Ni1 N1 C1 N2 -169.8(2) .
Ni1 N1 C2 C3 171.8(2) .
Ni1 N4 C13 C12 178.7(2) 2_676
Ni1 N4 C14 N3 -178.9(2) 2_676
Ni1 N5 C15 N6 175.2(2) .
Ni1 N5 C16 C17 -174.4(2) .
Ni1 N8 C26 N7 -169.5(2) 1_455
Ni1 N8 C27 C28 169.0(3) 1_455
S1 C33 C34 C35 -175.7(3) .
S1 C36 C37 C38 179.4(3) .
S1 C36 C41 C40 -179.4(3) .
O2 C29 C30 C31 179.3(3) .
O2 C29 C30 C35 2.6(4) .
O1 C29 C30 C31 2.5(5) .
O1 C29 C30 C35 -174.2(3) .
O6 S1 C33 C32 11.8(3) .
O6 S1 C33 C34 -170.3(3) .
O6 S1 C36 C37 -35.5(3) .
O6 S1 C36 C41 144.8(3) .
O5 S1 C33 C32 142.4(3) .
O5 S1 C33 C34 -39.7(3) .
O5 S1 C36 C37 -166.6(3) .
O5 S1 C36 C41 13.7(4) .
N1 C2 C3 N2 0.2(4) .
N2 C4 C5 C6 68.0(4) .
N2 C4 C5 C10 -113.5(3) .
N3 C12 C13 N4 0.3(4) .
N5 C16 C17 N6 -0.1(4) .
N6 C18 C19 C20 -165.2(3) .
N6 C18 C19 C24 15.4(5) .
N8 C27 C28 N7 -0.1(4) .
C1 N1 C2 C3 -0.5(4) .
C1 N2 C3 C2 0.2(4) .
C1 N2 C4 C5 -131.5(3) .
C2 N1 C1 N2 0.7(4) .
C3 N2 C1 N1 -0.6(4) .
C3 N2 C4 C5 46.7(4) .
C4 N2 C1 N1 178.0(2) .
C4 N2 C3 C2 -178.3(3) .
C4 C5 C6 C7 179.4(3) .
C4 C5 C6 C11 3.0(5) .
C4 C5 C10 C9 -178.1(3) .
C5 C6 C7 C8 -1.3(5) .
C5 C6 C11 N3 -156.4(3) .
C6 C5 C10 C9 0.4(5) .
C6 C7 C8 C9 0.2(6) .
C7 C6 C11 N3 27.1(5) .
C7 C8 C9 C10 1.2(6) .
C8 C9 C10 C5 -1.5(5) .
C10 C5 C6 C7 0.9(5) .
C10 C5 C6 C11 -175.5(3) .
C11 N3 C12 C13 -178.6(3) .
C11 N3 C14 N4 178.4(3) .
C11 C6 C7 C8 175.2(3) .
C12 N3 C11 C6 81.2(4) .
C12 N3 C14 N4 0.3(4) .
C13 N4 C14 N3 -0.1(4) .
C14 N3 C11 C6 -96.6(4) .
C14 N3 C12 C13 -0.4(4) .
C14 N4 C13 C12 -0.2(4) .
C15 N5 C16 C17 0.0(4) .
C15 N6 C17 C16 0.2(4) .
C15 N6 C18 C19 77.9(4) .
C16 N5 C15 N6 0.2(4) .
C17 N6 C15 N5 -0.2(4) .
C17 N6 C18 C19 -97.4(4) .
C18 N6 C15 N5 -176.2(3) .
C18 N6 C17 C16 176.2(3) .
C18 C19 C20 C21 176.9(3) .
C18 C19 C20 C25 -7.8(5) .
C18 C19 C24 C23 179.9(4) .
C19 C20 C21 C22 4.3(6) .
C19 C20 C25 N7 53.9(5) .
C20 C19 C24 C23 0.4(5) .
C20 C21 C22 C23 -1.5(6) .
C21 C20 C25 N7 -130.8(4) .
C21 C22 C23 C24 -1.9(7) .
C22 C23 C24 C19 2.5(6) .
C24 C19 C20 C21 -3.6(5) .
C24 C19 C20 C25 171.7(3) .
C25 N7 C26 N8 173.3(3) .
C25 N7 C28 C27 -173.2(3) .
C25 C20 C21 C22 -171.3(4) .
C26 N7 C25 C20 -122.5(4) .
C26 N7 C28 C27 0.2(4) .
C26 N8 C27 C28 -0.1(4) .
C27 N8 C26 N7 0.3(4) .
C28 N7 C25 C20 49.8(5) .
C28 N7 C26 N8 -0.3(4) .
C29 C30 C31 C32 -173.8(3) .
C29 C30 C35 C34 174.0(3) .
C30 C31 C32 C33 -0.5(5) .
C31 C30 C35 C34 -2.8(5) .
C31 C32 C33 S1 175.7(3) .
C31 C32 C33 C34 -2.1(5) .
C32 C33 C34 C35 2.2(5) .
C33 S1 C36 C37 79.2(3) .
C33 S1 C36 C41 -100.5(3) .
C33 C34 C35 C30 0.3(5) .
C35 C30 C31 C32 2.8(5) .
C36 S1 C33 C32 -103.4(3) .
C36 S1 C33 C34 74.5(3) .
C36 C37 C38 C39 -0.3(6) .
C37 C36 C41 C40 0.9(6) .
C37 C38 C39 C40 1.5(6) .
C37 C38 C39 C42 -175.1(3) .
C38 C39 C40 C41 -1.5(6) .
C38 C39 C42 O4 4.4(6) .
C38 C39 C42 O3 -176.5(4) .
C39 C40 C41 C36 0.3(6) .
C40 C39 C42 O4 -172.2(4) .
C40 C39 C42 O3 6.9(6) .
C41 C36 C37 C38 -0.9(6) .
C42 C39 C40 C41 175.1(4) .
